data_7160077
loop_
_publ_author_name
'Jena, Chinmay K.'
'Sharma, Nagendra K.'

_publ_section_title
;
 Non-benzenoid <i>N</i>-aryl oxalamide: synthesis of troponyl-oxalamide
 peptides by Pd(II)-catalyzed C(sp<sup>3</sup>)-H functionalization of
 glycinamides.
;
_journal_issue 33
_journal_name_full 'Organic &amp; biomolecular chemistry'
_journal_page_first 6822
_journal_page_last 6832
_journal_paper_doi 10.1039/d4ob00800f
_journal_volume 22
_journal_year 2024
_chemical_formula_moiety 'C17 H16 N2 O3'
_chemical_formula_sum 'C17 H16 N2 O3'
_chemical_formula_weight 296.32
_space_group_crystal_system monoclinic
_space_group_IT_number 14
_space_group_name_Hall '-P 2ybc'
_space_group_name_H-M_alt 'P 1 21/c 1'
_atom_sites_solution_hydrogens geom
_atom_sites_solution_primary dual
_audit_creation_date 2021-12-02
_audit_creation_method
;
Olex2 1.2
(compiled 2018.05.29 svn.r3508 for OlexSys, GUI svn.r5506)
;
_audit_update_record
;
2024-01-29 deposited with the CCDC.	2024-07-29 downloaded from the CCDC.
;
_cell_angle_alpha 90
_cell_angle_beta 104.208(7)
_cell_angle_gamma 90
_cell_formula_units_Z 4
_cell_length_a 13.8803(10)
_cell_length_b 13.7121(9)
_cell_length_c 8.2130(5)
_cell_measurement_reflns_used 4711
_cell_measurement_temperature 248(50)
_cell_measurement_theta_max 30.0990
_cell_measurement_theta_min 3.7440
_cell_volume 1515.35(18)
_computing_cell_refinement 'CrysAlisPro 1.171.40.84a (Rigaku OD, 2020)'
_computing_data_collection 'CrysAlisPro 1.171.40.84a (Rigaku OD, 2020)'
_computing_data_reduction 'CrysAlisPro 1.171.40.84a (Rigaku OD, 2020)'
_computing_molecular_graphics 'Olex2 (Dolomanov et al., 2009)'
_computing_publication_material 'Olex2 (Dolomanov et al., 2009)'
_computing_structure_refinement 'ShelXL (Sheldrick, 2015)'
_computing_structure_solution 'ShelXT (Sheldrick, 2015)'
_diffrn_ambient_environment N~2~
_diffrn_ambient_temperature 248(50)
_diffrn_detector 'Hybrid Pixel Array Detector'
_diffrn_detector_area_resol_mean 5.8140
_diffrn_detector_type 'Pilatus 200K'
_diffrn_measured_fraction_theta_full 0.996
_diffrn_measured_fraction_theta_max 0.819
_diffrn_measurement_details
;
List of Runs (angles in degrees, time in seconds):

  # Type    Start    End  Width  t~exp~   \w     \q     \k     \f   Frames
#--------------------------------------------------------------------------
  1  \w    -60.00   7.00   0.50   31.67    --    3.35 -36.00 -75.00  134
  2  \w      0.00  70.00   0.50   31.67    --    3.35  36.00  80.00  140
  3  \w    -17.00  19.00   0.50   31.67    --   -3.98  77.00 -60.00   72
  4  \w     -6.00  27.00   0.50   31.67    --   -3.98 -99.00 -30.00   66
  5  \w    -25.00   2.00   0.50   31.67    --   -3.98  77.00  90.00   54
  6  \w    -23.00   5.00   0.50   31.67    --   -3.98  77.00-120.00   56
  7  \w    -27.00  18.00   0.50   31.67    --   -3.98  77.00 150.00   90
;
_diffrn_measurement_device 'four-circle diffractometer'
_diffrn_measurement_device_type 'SuperNova, Dual, Cu at home/near, Pilatus 200K'
_diffrn_measurement_method '\w scans'
_diffrn_orient_matrix_type 'CrysAlisPro convention (1999,Acta A55,543-557)'
_diffrn_orient_matrix_UB_11 -0.0367950000
_diffrn_orient_matrix_UB_12 -0.0237283000
_diffrn_orient_matrix_UB_13 0.0322425000
_diffrn_orient_matrix_UB_21 0.0335431000
_diffrn_orient_matrix_UB_22 -0.0023585000
_diffrn_orient_matrix_UB_23 0.0804144000
_diffrn_orient_matrix_UB_31 -0.0173096000
_diffrn_orient_matrix_UB_32 0.0458955000
_diffrn_orient_matrix_UB_33 0.0207847000
_diffrn_radiation_monochromator mirror
_diffrn_radiation_probe x-ray
_diffrn_radiation_type MoK\a
_diffrn_radiation_wavelength 0.71073
_diffrn_reflns_av_R_equivalents 0.0384
_diffrn_reflns_av_unetI/netI 0.0361
_diffrn_reflns_Laue_measured_fraction_full 0.996
_diffrn_reflns_Laue_measured_fraction_max 0.819
_diffrn_reflns_limit_h_max 16
_diffrn_reflns_limit_h_min -18
_diffrn_reflns_limit_k_max 19
_diffrn_reflns_limit_k_min -17
_diffrn_reflns_limit_l_max 10
_diffrn_reflns_limit_l_min -11
_diffrn_reflns_number 14346
_diffrn_reflns_point_group_measured_fraction_full 0.996
_diffrn_reflns_point_group_measured_fraction_max 0.819
_diffrn_reflns_theta_full 25.242
_diffrn_reflns_theta_max 30.132
_diffrn_reflns_theta_min 3.335
_diffrn_source 'micro-focus sealed X-ray tube'
_diffrn_source_type 'SuperNova (Mo) X-ray Source'
_exptl_absorpt_coefficient_mu 0.090
_exptl_absorpt_correction_T_max 1.00000
_exptl_absorpt_correction_T_min 0.74915
_exptl_absorpt_correction_type multi-scan
_exptl_absorpt_process_details
;
CrysAlisPro 1.171.40.84a (Rigaku Oxford Diffraction, 2020)
Empirical absorption correction using spherical harmonics,
implemented in SCALE3 ABSPACK scaling algorithm.
;
_exptl_crystal_colour 'clear brownish brown'
_exptl_crystal_colour_lustre clear
_exptl_crystal_colour_modifier brownish
_exptl_crystal_colour_primary brown
_exptl_crystal_density_diffrn 1.299
_exptl_crystal_description block
_exptl_crystal_F_000 624
_exptl_crystal_size_max 0.01
_exptl_crystal_size_mid 0.01
_exptl_crystal_size_min 0.001
_refine_diff_density_max 0.142
_refine_diff_density_min -0.145
_refine_diff_density_rms 0.029
_refine_ls_extinction_method none
_refine_ls_goodness_of_fit_ref 1.045
_refine_ls_hydrogen_treatment constr
_refine_ls_matrix_type full
_refine_ls_number_parameters 199
_refine_ls_number_reflns 3667
_refine_ls_number_restraints 0
_refine_ls_restrained_S_all 1.045
_refine_ls_R_factor_all 0.0697
_refine_ls_R_factor_gt 0.0433
_refine_ls_shift/su_max 0.000
_refine_ls_shift/su_mean 0.000
_refine_ls_structure_factor_coef Fsqd
_refine_ls_weighting_details 'w=1/[\s^2^(Fo^2^)+(0.0533P)^2^+0.1540P] where P=(Fo^2^+2Fc^2^)/3'
_refine_ls_weighting_scheme calc
_refine_ls_wR_factor_gt 0.1122
_refine_ls_wR_factor_ref 0.1252
_reflns_Friedel_coverage 0.000
_reflns_number_gt 2428
_reflns_number_total 3667
_reflns_threshold_expression 'I > 2\s(I)'
_cod_data_source_file d4ob00800f2.cif
_cod_data_source_block nks-ckj-420(a)
_cod_depositor_comments 'Adding full bibliography for 7160076--7160081.cif.'
_cod_database_code 7160077
_shelx_shelxl_version_number 2018/3
_chemical_oxdiff_formula 'C68 H64 N8 O12 '
_shelx_space_group_comment
;
The symmetry employed for this shelxl refinement is uniquely defined
by the following loop, which should always be used as a source of
symmetry information in preference to the above space-group names.
They are only intended as comments.
;
_shelx_estimated_absorpt_t_max 1.000
_shelx_estimated_absorpt_t_min 0.999
_diffrn_oxdiff_digest_frames
;
01e3172aa315766ee2e3e380e12caae8fa00025c825
;
_reflns_odcompleteness_completeness 99.17
_reflns_odcompleteness_iscentric 1
_reflns_odcompleteness_theta 26.32
_olex2_refinement_description
;
1. Fixed Uiso
 At 1.2 times of:
  All C(H) groups, All C(H,H) groups, All N(H) groups
2.a Secondary CH2 refined with riding coordinates:
 C10(H10A,H10B), C11(H11A,H11B)
2.b Aromatic/amide H refined with riding coordinates:
 N1(H1), N2(H2), C3(H3), C17(H17), C13(H13), C5(H5), C4(H4), C14(H14),
 C15(H15), C16(H16), C7(H7), C6(H6)
;
_olex2_submission_special_instructions 'No special instructions were received'
_oxdiff_exptl_absorpt_empirical_details
;
Empirical correction (ABSPACK) includes:
- Absorption correction using spherical harmonics
- Frame scaling
;
_oxdiff_exptl_absorpt_empirical_full_max 1.513
_oxdiff_exptl_absorpt_empirical_full_min 0.718

loop_
_space_group_symop_operation_xyz
'x, y, z'
'-x, y+1/2, -z+1/2'
'-x, -y, -z'
'x, -y-1/2, z-1/2'

loop_
_atom_site_label
_atom_site_type_symbol
_atom_site_fract_x
_atom_site_fract_y
_atom_site_fract_z
_atom_site_U_iso_or_equiv
_atom_site_adp_type
_atom_site_occupancy
_atom_site_site_symmetry_order
_atom_site_calc_flag
_atom_site_refinement_flags_posn
_atom_site_refinement_flags_adp
_atom_site_refinement_flags_occupancy
_atom_site_disorder_assembly
_atom_site_disorder_group
O1 O 0.64260(8) 0.63379(8) 0.87355(12) 0.0687(3) Uani 1 1 d . . . . .
O2 O 0.57267(8) 0.63220(9) 0.27162(12) 0.0680(3) Uani 1 1 d . . . . .
N1 N 0.62027(8) 0.63381(8) 0.55835(13) 0.0501(3) Uani 1 1 d . . . . .
H1 H 0.673215 0.638002 0.638551 0.060 Uiso 1 1 calc R . . . .
N2 N 0.76713(8) 0.64212(8) 0.25844(14) 0.0528(3) Uani 1 1 d . . . . .
H2 H 0.719730 0.635541 0.169399 0.063 Uiso 1 1 calc R . . . .
O3 O 0.80830(8) 0.63660(10) 0.54260(14) 0.0810(4) Uani 1 1 d . . . . .
C2 C 0.53246(9) 0.62789(9) 0.60950(15) 0.0444(3) Uani 1 1 d . . . . .
C8 C 0.63577(10) 0.63403(9) 0.40206(16) 0.0486(3) Uani 1 1 d . . . . .
C1 C 0.55412(10) 0.62709(9) 0.79383(16) 0.0499(3) Uani 1 1 d . . . . .
C9 C 0.74713(10) 0.63767(10) 0.40787(17) 0.0524(3) Uani 1 1 d . . . . .
C12 C 0.88675(9) 0.50002(10) 0.09235(16) 0.0514(3) Uani 1 1 d . . . . .
C3 C 0.44242(10) 0.62343(11) 0.49753(18) 0.0575(4) Uani 1 1 d . . . . .
H3 H 0.444611 0.626648 0.385388 0.069 Uiso 1 1 calc R . . . .
C10 C 0.86825(11) 0.65800(11) 0.2426(2) 0.0622(4) Uani 1 1 d . . . . .
H10A H 0.914581 0.632630 0.341823 0.075 Uiso 1 1 calc R . . . .
H10B H 0.879956 0.727536 0.237434 0.075 Uiso 1 1 calc R . . . .
C17 C 0.82751(11) 0.44772(11) -0.0378(2) 0.0639(4) Uani 1 1 d . . . . .
H17 H 0.787798 0.480701 -0.128848 0.077 Uiso 1 1 calc R . . . .
C13 C 0.94568(11) 0.44789(11) 0.22451(19) 0.0643(4) Uani 1 1 d . . . . .
H13 H 0.987368 0.481450 0.312645 0.077 Uiso 1 1 calc R . . . .
C11 C 0.88820(11) 0.60958(10) 0.0881(2) 0.0617(4) Uani 1 1 d . . . . .
H11A H 0.838653 0.631645 -0.009967 0.074 Uiso 1 1 calc R . . . .
H11B H 0.952645 0.630807 0.075494 0.074 Uiso 1 1 calc R . . . .
C5 C 0.31737(12) 0.60877(12) 0.6689(2) 0.0684(4) Uani 1 1 d . . . . .
H5 H 0.249505 0.602929 0.659811 0.082 Uiso 1 1 calc R . . . .
C4 C 0.34582(11) 0.61467(12) 0.5242(2) 0.0674(4) Uani 1 1 d . . . . .
H4 H 0.294455 0.612701 0.427197 0.081 Uiso 1 1 calc R . . . .
C14 C 0.94384(13) 0.34819(12) 0.2281(2) 0.0722(5) Uani 1 1 d . . . . .
H14 H 0.983165 0.314748 0.318936 0.087 Uiso 1 1 calc R . . . .
C15 C 0.88416(13) 0.29763(12) 0.0981(2) 0.0744(5) Uani 1 1 d . . . . .
H15 H 0.882986 0.229831 0.100268 0.089 Uiso 1 1 calc R . . . .
C16 C 0.82636(13) 0.34699(12) -0.0348(2) 0.0751(5) Uani 1 1 d . . . . .
H16 H 0.786098 0.312713 -0.123608 0.090 Uiso 1 1 calc R . . . .
C7 C 0.47807(13) 0.61848(13) 0.88297(19) 0.0723(5) Uani 1 1 d . . . . .
H7 H 0.501767 0.618383 0.999170 0.087 Uiso 1 1 calc R . . . .
C6 C 0.37828(13) 0.61046(13) 0.8301(2) 0.0765(5) Uani 1 1 d . . . . .
H6 H 0.345219 0.605247 0.915485 0.092 Uiso 1 1 calc R . . . .

loop_
_atom_site_aniso_label
_atom_site_aniso_U_11
_atom_site_aniso_U_22
_atom_site_aniso_U_33
_atom_site_aniso_U_23
_atom_site_aniso_U_13
_atom_site_aniso_U_12
O1 0.0569(6) 0.1072(9) 0.0397(5) -0.0011(5) 0.0071(5) -0.0004(5)
O2 0.0543(6) 0.1146(9) 0.0359(5) -0.0044(5) 0.0121(5) 0.0006(5)
N1 0.0431(6) 0.0730(7) 0.0342(5) -0.0031(5) 0.0093(4) -0.0014(5)
N2 0.0484(6) 0.0618(7) 0.0536(7) -0.0044(5) 0.0226(5) -0.0040(5)
O3 0.0522(6) 0.1342(11) 0.0553(7) -0.0092(6) 0.0107(5) -0.0086(6)
C2 0.0467(7) 0.0501(7) 0.0381(6) 0.0000(5) 0.0134(5) 0.0035(5)
C8 0.0499(7) 0.0587(8) 0.0393(7) -0.0036(5) 0.0148(6) 0.0000(5)
C1 0.0548(8) 0.0574(7) 0.0378(6) -0.0017(5) 0.0119(6) 0.0022(6)
C9 0.0493(8) 0.0603(8) 0.0498(8) -0.0066(6) 0.0165(6) -0.0030(6)
C12 0.0425(7) 0.0621(8) 0.0574(8) -0.0001(6) 0.0274(6) 0.0001(6)
C3 0.0504(8) 0.0795(9) 0.0431(7) 0.0038(6) 0.0124(6) 0.0047(6)
C10 0.0547(8) 0.0619(8) 0.0777(10) -0.0096(7) 0.0307(7) -0.0116(6)
C17 0.0574(9) 0.0728(10) 0.0624(9) 0.0027(7) 0.0165(7) 0.0044(7)
C13 0.0541(8) 0.0788(10) 0.0614(9) -0.0020(7) 0.0170(7) 0.0045(7)
C11 0.0578(9) 0.0670(9) 0.0705(10) 0.0028(7) 0.0353(7) -0.0046(7)
C5 0.0502(8) 0.0802(10) 0.0810(12) 0.0013(8) 0.0281(8) 0.0027(7)
C4 0.0459(8) 0.0906(11) 0.0631(10) 0.0059(8) 0.0081(7) 0.0065(7)
C14 0.0675(10) 0.0779(11) 0.0762(11) 0.0136(8) 0.0272(9) 0.0214(8)
C15 0.0747(11) 0.0601(9) 0.0993(13) 0.0019(9) 0.0420(10) 0.0081(8)
C16 0.0698(11) 0.0745(11) 0.0824(12) -0.0139(9) 0.0213(9) -0.0051(8)
C7 0.0732(11) 0.1059(13) 0.0428(8) -0.0055(7) 0.0237(7) -0.0089(9)
C6 0.0693(11) 0.1071(13) 0.0643(10) -0.0054(9) 0.0375(9) -0.0078(9)

loop_
_atom_type_symbol
_atom_type_description
_atom_type_scat_dispersion_real
_atom_type_scat_dispersion_imag
_atom_type_scat_source
C C 0.0033 0.0016 'International Tables Vol C Tables 4.2.6.8 and 6.1.1.4'
H H 0.0000 0.0000 'International Tables Vol C Tables 4.2.6.8 and 6.1.1.4'
N N 0.0061 0.0033 'International Tables Vol C Tables 4.2.6.8 and 6.1.1.4'
O O 0.0106 0.0060 'International Tables Vol C Tables 4.2.6.8 and 6.1.1.4'

loop_
_geom_angle_atom_site_label_1
_geom_angle_atom_site_label_2
_geom_angle_atom_site_label_3
_geom_angle
_geom_angle_site_symmetry_1
_geom_angle_site_symmetry_3
_geom_angle_publ_flag
C8 N1 C2 130.12(11) . . ?
C9 N2 C10 120.99(13) . . ?
N1 C2 C1 109.87(11) . . ?
C3 C2 N1 121.92(11) . . ?
C3 C2 C1 128.20(12) . . ?
O2 C8 N1 126.36(13) . . ?
O2 C8 C9 122.29(12) . . ?
N1 C8 C9 111.34(11) . . ?
O1 C1 C2 117.86(12) . . ?
O1 C1 C7 119.59(13) . . ?
C7 C1 C2 122.56(13) . . ?
N2 C9 C8 114.27(12) . . ?
O3 C9 N2 125.76(13) . . ?
O3 C9 C8 119.97(12) . . ?
C17 C12 C13 117.63(14) . . ?
C17 C12 C11 120.69(14) . . ?
C13 C12 C11 121.66(14) . . ?
C2 C3 C4 130.37(14) . . ?
N2 C10 C11 112.75(12) . . ?
C12 C17 C16 120.88(15) . . ?
C14 C13 C12 121.44(15) . . ?
C12 C11 C10 114.30(12) . . ?
C4 C5 C6 126.99(15) . . ?
C5 C4 C3 129.58(15) . . ?
C13 C14 C15 120.03(16) . . ?
C16 C15 C14 119.81(16) . . ?
C15 C16 C17 120.19(16) . . ?
C6 C7 C1 132.09(15) . . ?
C7 C6 C5 130.20(15) . . ?

loop_
_geom_bond_atom_site_label_1
_geom_bond_atom_site_label_2
_geom_bond_distance
_geom_bond_site_symmetry_2
_geom_bond_publ_flag
O1 C1 1.2453(17) . ?
O2 C8 1.2061(16) . ?
N1 C2 1.3856(16) . ?
N1 C8 1.3526(16) . ?
N2 C9 1.3244(17) . ?
N2 C10 1.4572(17) . ?
O3 C9 1.2184(17) . ?
C2 C1 1.4694(17) . ?
C2 C3 1.3591(19) . ?
C8 C9 1.5356(19) . ?
C1 C7 1.430(2) . ?
C12 C17 1.379(2) . ?
C12 C13 1.386(2) . ?
C12 C11 1.503(2) . ?
C3 C4 1.416(2) . ?
C10 C11 1.517(2) . ?
C17 C16 1.382(2) . ?
C13 C14 1.368(2) . ?
C5 C4 1.343(2) . ?
C5 C6 1.386(2) . ?
C14 C15 1.369(2) . ?
C15 C16 1.365(2) . ?
C7 C6 1.351(2) . ?
